data_4500571
loop_
_publ_author_name
'Yamada, Teppei'
'Iwakiri, Shoji'
'Hara, Takafumi'
'Kanaizuka, Katsuhiko'
'Kurmoo, Mohamedally'
'Kitagawa, Hiroshi'

_publ_section_title
;
 Porous Interpenetrating Metal&#x2212;Organic Frameworks with Hierarchical
 Nodes
;
_journal_issue 5
_journal_name_full 'Crystal Growth &amp; Design'
_journal_page_first 1798
_journal_paper_doi 10.1021/cg1017278
_journal_volume 11
_journal_year 2011
_chemical_formula_sum 'C28 H16 N2 O4 Zn'
_chemical_formula_weight 509.80
_chemical_name_common '[Zn(bdc)L1]'
_chemical_name_systematic
; 
 ? 
;
_space_group_IT_number 2
_symmetry_cell_setting triclinic
_symmetry_space_group_name_Hall '-P 1'
_symmetry_space_group_name_H-M 'P -1'
_atom_sites_solution_hydrogens geom
_atom_sites_solution_primary direct
_atom_sites_solution_secondary difmap
_audit_creation_method SHELXL-97
_cell_angle_alpha 101.561(2)
_cell_angle_beta 93.894(3)
_cell_angle_gamma 105.461(3)
_cell_formula_units_Z 4
_cell_length_a 10.049(2)
_cell_length_b 15.041(3)
_cell_length_c 20.708(4)
_cell_measurement_temperature 100(2)
_cell_volume 2931.0(10)
_computing_cell_refinement 'SAINT (Bruker, 2007)'
_computing_data_collection 'APEX2 (Bruker, 2007)'
_computing_data_reduction 'SAINT (Bruker, 2007)'
_computing_molecular_graphics 'Yadokari-XG 2009 (Wakita, Nemoto et al., 2009)'
_computing_publication_material 'Yadokari-XG 2009 (Wakita, Nemoto et al., 2009)'
_computing_structure_refinement 'SHELXL97 (Sheldrick, 2008)'
_computing_structure_solution 'SHELXS97 (Sheldrick, 2008)'
_diffrn_ambient_temperature 100(2)
_diffrn_detector_area_resol_mean 8.333
_diffrn_measured_fraction_theta_full 0.946
_diffrn_measured_fraction_theta_max 0.946
_diffrn_measurement_device 'Bruker APEX-II CCD-detector'
_diffrn_measurement_method '\f and \w scans'
_diffrn_radiation_monochromator 'Bruker Helios multilayered confocal mirror'
_diffrn_radiation_source 'Bruker TXS fine-focus rotating anode'
_diffrn_radiation_type MoK\a
_diffrn_radiation_wavelength 0.71073
_diffrn_reflns_av_R_equivalents 0.0271
_diffrn_reflns_av_sigmaI/netI 0.0792
_diffrn_reflns_limit_h_max 7
_diffrn_reflns_limit_h_min -12
_diffrn_reflns_limit_k_max 19
_diffrn_reflns_limit_k_min -19
_diffrn_reflns_limit_l_max 26
_diffrn_reflns_limit_l_min -22
_diffrn_reflns_number 16118
_diffrn_reflns_theta_full 27.25
_diffrn_reflns_theta_max 27.25
_diffrn_reflns_theta_min 1.44
_diffrn_standards_number none
_exptl_absorpt_coefficient_mu 0.868
_exptl_absorpt_correction_T_max 0.9182
_exptl_absorpt_correction_T_min 0.7807
_exptl_absorpt_correction_type 'multi-scan, numerical'
_exptl_absorpt_process_details 'SADABS; Sheldrick, 1996'
_exptl_crystal_colour colorless
_exptl_crystal_density_diffrn 1.155
_exptl_crystal_density_method 'not measured'
_exptl_crystal_description platelet
_exptl_crystal_F_000 1040
_exptl_crystal_size_max 0.30
_exptl_crystal_size_mid 0.10
_exptl_crystal_size_min 0.10
_refine_diff_density_max 1.938
_refine_diff_density_min -1.741
_refine_diff_density_rms 0.132
_refine_ls_extinction_method none
_refine_ls_goodness_of_fit_ref 1.090
_refine_ls_hydrogen_treatment mixed
_refine_ls_matrix_type full
_refine_ls_number_parameters 703
_refine_ls_number_reflns 12416
_refine_ls_number_restraints 0
_refine_ls_restrained_S_all 1.090
_refine_ls_R_factor_all 0.1065
_refine_ls_R_factor_gt 0.0879
_refine_ls_shift/su_max 0.917
_refine_ls_shift/su_mean 0.002
_refine_ls_structure_factor_coef Fsqd
_refine_ls_weighting_details 'calc w=1/[\s^2^(Fo^2^)+(0.0731P)^2^+20.4351P] where P=(Fo^2^+2Fc^2^)/3'
_refine_ls_weighting_scheme calc
_refine_ls_wR_factor_gt 0.2144
_refine_ls_wR_factor_ref 0.2215
_reflns_number_gt 9314
_reflns_number_total 12416
_reflns_threshold_expression >2sigma(I)
_cod_data_source_file cg1017278_si_002.cif
_cod_data_source_block '[Zn(bdc)L1]_sq'
_cod_original_sg_symbol_H-M P-1
_cod_database_code 4500571

loop_
_symmetry_equiv_pos_as_xyz
'x, y, z'
'-x, -y, -z'

loop_
_atom_site_label
_atom_site_type_symbol
_atom_site_fract_x
_atom_site_fract_y
_atom_site_fract_z
_atom_site_U_iso_or_equiv
_atom_site_adp_type
_atom_site_occupancy
_atom_site_symmetry_multiplicity
_atom_site_calc_flag
_atom_site_refinement_flags
_atom_site_disorder_assembly
_atom_site_disorder_group
Zn1 Zn 0.27000(6) 0.37349(4) 0.32972(3) 0.01204(16) Uani 1 1 d . A .
Zn2 Zn 0.19172(6) 0.07718(4) 0.33140(3) 0.01278(16) Uani 1 1 d . . .
O1 O 0.4510(4) 0.3371(3) 0.33255(19) 0.0187(8) Uani 1 1 d . . .
O2 O 0.3665(4) 0.1938(3) 0.3524(2) 0.0234(9) Uani 1 1 d . . .
O3 O 0.0177(4) 0.1192(3) 0.33679(18) 0.0173(8) Uani 1 1 d . . .
O4 O 0.1015(4) 0.2584(3) 0.30872(19) 0.0184(8) Uani 1 1 d . . .
O5 O 0.3638(4) 0.5244(3) 0.3373(2) 0.0226(9) Uani 1 1 d . A .
O6 O 0.1340(4) 0.4708(3) 0.32282(17) 0.0176(8) Uani 1 1 d . A .
O7 O 0.0972(4) 0.9295(3) 0.31865(19) 0.0218(9) Uani 1 1 d . . .
O8 O 0.3281(4) 0.9762(3) 0.32054(17) 0.0189(9) Uani 1 1 d . . .
N1 N 0.2705(5) 0.3593(4) 0.2236(2) 0.0221(10) Uani 1 1 d . . .
N2 N 0.2678(5) 0.3958(3) 0.4356(2) 0.0190(10) Uani 1 1 d . . .
N3 N 0.1937(6) 0.0748(3) 0.2274(2) 0.0227(11) Uani 1 1 d . . .
N4 N 0.2132(5) 0.0878(3) 0.4376(2) 0.0160(9) Uani 1 1 d . . .
C1 C 0.4605(6) 0.2568(4) 0.3391(2) 0.0147(11) Uani 1 1 d . . .
C2 C 0.6012(5) 0.2389(4) 0.3317(2) 0.0124(10) Uani 1 1 d . . .
C3 C 0.7129(6) 0.3121(4) 0.3221(3) 0.0197(12) Uani 1 1 d . . .
H3A H 0.6992 0.3709 0.3178 0.024 Uiso 1 1 calc R . .
C4 C 0.6181(6) 0.1515(4) 0.3334(2) 0.0152(10) Uani 1 1 d . . .
H4A H 0.5400 0.1006 0.3355 0.018 Uiso 1 1 calc R . .
C5 C 0.7479(6) 0.1378(4) 0.3320(2) 0.0146(10) Uani 1 1 d . . .
H5A H 0.7595 0.0779 0.3347 0.018 Uiso 1 1 calc R . .
C6 C 0.8438(6) 0.2977(4) 0.3188(3) 0.0178(11) Uani 1 1 d . . .
H6A H 0.9194 0.3464 0.3113 0.021 Uiso 1 1 calc R . .
C7 C 0.8644(6) 0.2121(4) 0.3265(3) 0.0167(11) Uani 1 1 d . . .
C8 C 0.0057(6) 0.1970(4) 0.3247(2) 0.0144(10) Uani 1 1 d . . .
C9 C 0.2445(6) 0.5369(4) 0.3297(2) 0.0143(10) Uani 1 1 d . . .
C10 C 0.2360(6) 0.6331(3) 0.3247(2) 0.0113(10) Uani 1 1 d . . .
C11 C 0.3598(6) 0.7063(4) 0.3249(3) 0.0179(11) Uani 1 1 d . . .
H11A H 0.4477 0.6941 0.3281 0.021 Uiso 1 1 calc R A .
C12 C 0.1105(6) 0.6518(4) 0.3210(2) 0.0167(11) Uani 1 1 d . . .
H12A H 0.0279 0.6027 0.3204 0.020 Uiso 1 1 calc R A .
C13 C 0.1017(6) 0.7415(4) 0.3180(3) 0.0184(11) Uani 1 1 d . . .
H13A H 0.0135 0.7535 0.3161 0.022 Uiso 1 1 calc R . .
C14 C 0.3517(6) 0.7932(4) 0.3206(2) 0.0153(11) Uani 1 1 d . . .
H14A H 0.4345 0.8411 0.3194 0.018 Uiso 1 1 calc R . .
C15 C 0.2225(6) 0.8146(4) 0.3179(2) 0.0145(10) Uani 1 1 d . . .
C16 C 0.2163(6) 0.9131(4) 0.3184(3) 0.0190(12) Uani 1 1 d . . .
C17 C 0.3913(7) 0.3827(5) 0.1980(3) 0.0282(14) Uani 1 1 d . . .
H17A H 0.4753 0.3933 0.2262 0.034 Uiso 1 1 calc R . .
C18 C 0.1528(7) 0.3455(5) 0.1837(3) 0.0272(14) Uani 1 1 d . . .
H18A H 0.0668 0.3309 0.2013 0.033 Uiso 1 1 calc R . .
C19 C 0.1508(7) 0.3518(5) 0.1165(3) 0.0322(15) Uani 1 1 d . . .
H19A H 0.0655 0.3412 0.0893 0.039 Uiso 1 1 calc R . .
C20 C 0.4014(7) 0.3921(5) 0.1348(3) 0.0316(15) Uani 1 1 d . . .
H20A H 0.4895 0.4104 0.1195 0.038 Uiso 1 1 calc R . .
C21 C 0.2755(8) 0.3737(5) 0.0917(3) 0.0310(15) Uani 1 1 d . . .
C22 C 0.2800(8) 0.3859(5) 0.0239(3) 0.0368(17) Uani 1 1 d . . .
C23 C 0.2856(8) 0.3973(5) -0.0321(3) 0.0353(16) Uani 1 1 d . . .
C24 C 0.2843(8) 0.4065(5) -0.0998(3) 0.0312(15) Uani 1 1 d . . .
C25 C 0.3710(8) 0.3707(5) -0.1382(3) 0.0358(17) Uani 1 1 d . . .
H25A H 0.4330 0.3416 -0.1199 0.043 Uiso 1 1 calc R . .
C26 C 0.2033(8) 0.4555(6) -0.1238(3) 0.0388(17) Uani 1 1 d . . .
H26A H 0.1486 0.4839 -0.0953 0.047 Uiso 1 1 calc R . .
C27 C 0.2000(8) 0.4642(6) -0.1891(4) 0.0422(18) Uani 1 1 d . . .
H27A H 0.1419 0.4973 -0.2056 0.051 Uiso 1 1 calc R . .
C28 C 0.3680(8) 0.3770(5) -0.2048(3) 0.0370(17) Uani 1 1 d . . .
H28A H 0.4244 0.3491 -0.2326 0.044 Uiso 1 1 calc R . .
C29 C 0.2826(7) 0.4242(5) -0.2303(3) 0.0323(15) Uani 1 1 d . . .
C30 C 0.2814(6) 0.4287(4) -0.3004(3) 0.0229(12) Uani 1 1 d . . .
C31 C 0.2812(6) 0.4283(4) 0.6423(3) 0.0168(11) Uani 1 1 d . . .
C32 C 0.2784(6) 0.4218(4) 0.5740(3) 0.0202(12) Uani 1 1 d . . .
C33 C 0.3972(12) 0.4248(8) 0.5424(6) 0.020(2) Uani 0.50 1 d P A 1
H33A H 0.4843 0.4357 0.5681 0.024 Uiso 0.50 1 calc PR A 1
C34 C 0.1540(15) 0.4052(11) 0.5290(7) 0.036(3) Uani 0.50 1 d P A 1
H34A H 0.0691 0.4044 0.5468 0.043 Uiso 0.50 1 calc PR A 1
C35 C 0.1535(13) 0.3900(10) 0.4597(7) 0.029(3) Uani 0.50 1 d P A 1
H35A H 0.0688 0.3756 0.4312 0.035 Uiso 0.50 1 calc PR A 1
C36 C 0.3896(14) 0.4115(9) 0.4712(5) 0.024(3) Uani 0.50 1 d P A 1
H36A H 0.4711 0.4141 0.4500 0.028 Uiso 0.50 1 calc PR A 1
C33 C 0.3175(14) 0.3525(10) 0.5412(7) 0.029(3) Uani 0.50 1 d P A 2
H33A H 0.3502 0.3112 0.5632 0.035 Uiso 0.50 1 calc PR A 2
C34 C 0.2334(12) 0.4824(7) 0.5424(5) 0.016(2) Uani 0.50 1 d P A 2
H34A H 0.2068 0.5341 0.5669 0.020 Uiso 0.50 1 calc PR A 2
C35 C 0.2278(11) 0.4659(7) 0.4731(6) 0.016(2) Uani 0.50 1 d P A 2
H35A H 0.1937 0.5066 0.4511 0.019 Uiso 0.50 1 calc PR A 2
C36 C 0.3094(12) 0.3405(8) 0.4706(5) 0.019(2) Uani 0.50 1 d P A 2
H36A H 0.3360 0.2886 0.4466 0.023 Uiso 0.50 1 calc PR A 2
C37 C 0.0865(7) 0.0826(4) 0.1889(3) 0.0232(12) Uani 1 1 d . . .
H37A H 0.0004 0.0792 0.2060 0.028 Uiso 1 1 calc R . .
C38 C 0.3103(7) 0.0720(5) 0.1999(3) 0.0294(15) Uani 1 1 d . . .
H38A H 0.3854 0.0626 0.2254 0.035 Uiso 1 1 calc R . .
C39 C 0.3248(8) 0.0824(6) 0.1348(3) 0.0397(18) Uani 1 1 d . . .
H39A H 0.4076 0.0780 0.1165 0.048 Uiso 1 1 calc R . .
C40 C 0.0976(8) 0.0953(5) 0.1250(3) 0.0303(15) Uani 1 1 d . . .
H40A H 0.0204 0.1018 0.0992 0.036 Uiso 1 1 calc R . .
C41 C 0.2224(8) 0.0985(5) 0.0985(3) 0.0289(14) Uani 1 1 d . . .
C42 C 0.2365(9) 0.1126(6) 0.0312(3) 0.0421(19) Uani 1 1 d . . .
C43 C 0.2488(9) 0.1244(5) -0.0221(3) 0.0368(17) Uani 1 1 d . . .
C44 C 0.2578(9) 0.1293(6) -0.0895(3) 0.0404(18) Uani 1 1 d . . .
C45 C 0.3746(9) 0.1173(7) -0.1221(3) 0.047(2) Uani 1 1 d . . .
H45A H 0.4530 0.1104 -0.0974 0.056 Uiso 1 1 calc R . .
C46 C 0.1433(8) 0.1387(6) -0.1288(3) 0.0401(19) Uani 1 1 d . . .
H46A H 0.0632 0.1449 -0.1085 0.048 Uiso 1 1 calc R . .
C47 C 0.1438(7) 0.1394(5) -0.1942(3) 0.0325(16) Uani 1 1 d . . .
H47A H 0.0666 0.1478 -0.2189 0.039 Uiso 1 1 calc R . .
C48 C 0.3752(8) 0.1157(6) -0.1897(3) 0.0427(19) Uani 1 1 d . . .
H48A H 0.4528 0.1067 -0.2112 0.051 Uiso 1 1 calc R . .
C49 C 0.2621(8) 0.1273(5) -0.2251(3) 0.0327(16) Uani 1 1 d . . .
C50 C 0.2601(7) 0.1262(5) -0.2958(3) 0.0272(14) Uani 1 1 d . . .
C51 C 0.2506(7) 0.1193(4) 0.6462(3) 0.0280(14) Uani 1 1 d . . .
C52 C 0.2402(6) 0.1098(4) 0.5771(3) 0.0194(11) Uani 1 1 d . . .
C53 C 0.3561(12) 0.1128(9) 0.5378(5) 0.021(2) Uani 0.50 1 d P B 3
H53A H 0.4471 0.1226 0.5594 0.025 Uiso 0.50 1 calc PR B 3
C54 C 0.1108(14) 0.0912(8) 0.5366(5) 0.021(2) Uani 0.50 1 d P B 3
H54A H 0.0279 0.0825 0.5571 0.026 Uiso 0.50 1 calc PR B 3
C55 C 0.1010(13) 0.0854(8) 0.4699(5) 0.021(2) Uani 0.50 1 d P B 3
H55A H 0.0139 0.0795 0.4459 0.025 Uiso 0.50 1 calc PR B 3
C56 C 0.3352(15) 0.1015(12) 0.4706(9) 0.046(4) Uani 0.50 1 d P B 3
H56A H 0.4129 0.1037 0.4467 0.056 Uiso 0.50 1 calc PR B 3
C53 C 0.2755(11) 0.0378(8) 0.5371(5) 0.015(2) Uani 0.50 1 d P B 5
H53A H 0.3111 -0.0049 0.5563 0.018 Uiso 0.50 1 calc PR B 5
C54 C 0.1897(15) 0.1719(11) 0.5486(6) 0.035(3) Uani 0.50 1 d P B 5
H54A H 0.1633 0.2225 0.5745 0.042 Uiso 0.50 1 calc PR B 5
C55 C 0.1798(13) 0.1557(9) 0.4797(5) 0.024(3) Uani 0.50 1 d P B 5
H55A H 0.1449 0.1984 0.4601 0.029 Uiso 0.50 1 calc PR B 5
C56 C 0.2597(11) 0.0272(7) 0.4698(5) 0.013(2) Uani 0.50 1 d P B 5
H56A H 0.2819 -0.0249 0.4433 0.016 Uiso 0.50 1 calc PR B 5

loop_
_atom_site_aniso_label
_atom_site_aniso_U_11
_atom_site_aniso_U_22
_atom_site_aniso_U_33
_atom_site_aniso_U_23
_atom_site_aniso_U_13
_atom_site_aniso_U_12
Zn1 0.0133(3) 0.0128(3) 0.0126(3) 0.0060(2) 0.0036(2) 0.0052(2)
Zn2 0.0138(3) 0.0132(3) 0.0135(3) 0.0042(2) 0.0024(2) 0.0065(2)
O1 0.0107(19) 0.025(2) 0.022(2) 0.0066(16) 0.0021(15) 0.0069(16)
O2 0.014(2) 0.029(2) 0.031(2) 0.0124(18) 0.0062(17) 0.0077(18)
O3 0.0152(19) 0.034(2) 0.0119(17) 0.0162(16) 0.0061(14) 0.0131(17)
O4 0.020(2) 0.0148(19) 0.0194(19) 0.0019(15) 0.0063(16) 0.0026(16)
O5 0.025(2) 0.0096(18) 0.035(2) 0.0048(16) -0.0008(18) 0.0093(17)
O6 0.031(2) 0.0156(19) 0.0098(17) 0.0076(14) 0.0062(15) 0.0076(17)
O7 0.025(2) 0.027(2) 0.0171(19) 0.0113(17) 0.0001(16) 0.0100(18)
O8 0.039(2) 0.0121(18) 0.0046(16) 0.0037(14) 0.0030(16) 0.0036(18)
N1 0.029(3) 0.025(3) 0.015(2) 0.0033(19) 0.004(2) 0.012(2)
N2 0.020(2) 0.023(2) 0.015(2) 0.0040(19) -0.0011(18) 0.008(2)
N3 0.032(3) 0.020(2) 0.022(2) 0.008(2) 0.005(2) 0.013(2)
N4 0.020(2) 0.019(2) 0.014(2) 0.0080(18) 0.0054(18) 0.009(2)
C1 0.022(3) 0.023(3) 0.004(2) 0.009(2) 0.0006(19) 0.011(2)
C2 0.014(3) 0.015(2) 0.010(2) 0.0052(19) 0.0060(19) 0.004(2)
C3 0.019(3) 0.020(3) 0.024(3) 0.014(2) 0.003(2) 0.005(2)
C4 0.014(3) 0.018(3) 0.011(2) 0.006(2) -0.0014(19) -0.002(2)
C5 0.021(3) 0.011(2) 0.012(2) 0.0013(19) 0.005(2) 0.005(2)
C6 0.020(3) 0.023(3) 0.013(2) 0.010(2) 0.008(2) 0.005(2)
C7 0.014(3) 0.018(3) 0.015(3) 0.000(2) 0.002(2) 0.002(2)
C8 0.017(3) 0.018(3) 0.011(2) 0.003(2) 0.005(2) 0.010(2)
C9 0.022(3) 0.020(3) 0.003(2) 0.0046(19) -0.0010(19) 0.010(2)
C10 0.020(3) 0.012(2) 0.003(2) 0.0076(18) 0.0047(18) 0.002(2)
C11 0.020(3) 0.015(3) 0.027(3) 0.017(2) 0.010(2) 0.009(2)
C12 0.020(3) 0.023(3) 0.007(2) 0.007(2) 0.003(2) 0.005(2)
C13 0.016(3) 0.016(3) 0.015(2) -0.011(2) 0.001(2) 0.001(2)
C14 0.023(3) 0.017(3) 0.005(2) 0.0033(19) 0.006(2) 0.002(2)
C15 0.024(3) 0.019(3) 0.000(2) 0.0035(18) -0.0037(19) 0.007(2)
C16 0.028(3) 0.020(3) 0.010(2) 0.009(2) -0.003(2) 0.006(2)
C17 0.025(3) 0.039(4) 0.025(3) 0.018(3) 0.007(3) 0.009(3)
C18 0.024(3) 0.041(4) 0.020(3) 0.014(3) 0.002(2) 0.009(3)
C19 0.029(4) 0.043(4) 0.019(3) 0.010(3) -0.006(3) 0.001(3)
C20 0.031(4) 0.046(4) 0.023(3) 0.020(3) 0.009(3) 0.009(3)
C21 0.042(4) 0.029(3) 0.017(3) 0.006(2) 0.003(3) 0.002(3)
C22 0.054(5) 0.044(4) 0.026(3) 0.025(3) 0.018(3) 0.021(4)
C23 0.054(5) 0.046(4) 0.007(3) 0.009(3) 0.004(3) 0.014(4)
C24 0.048(4) 0.036(4) 0.007(3) 0.007(2) 0.002(3) 0.006(3)
C25 0.060(5) 0.040(4) 0.010(3) 0.009(3) -0.001(3) 0.017(4)
C26 0.045(4) 0.054(5) 0.015(3) 0.010(3) 0.003(3) 0.010(4)
C27 0.034(4) 0.062(5) 0.035(4) 0.023(4) 0.001(3) 0.013(4)
C28 0.060(5) 0.047(4) 0.014(3) 0.021(3) 0.011(3) 0.021(4)
C29 0.032(4) 0.040(4) 0.026(3) 0.019(3) 0.003(3) 0.005(3)
C30 0.014(3) 0.022(3) 0.032(3) 0.006(2) 0.000(2) 0.003(2)
C31 0.023(3) 0.012(2) 0.010(2) -0.0020(19) 0.003(2) -0.001(2)
C32 0.025(3) 0.029(3) 0.014(3) 0.012(2) 0.010(2) 0.013(3)
C33 0.021(6) 0.022(6) 0.018(5) -0.002(4) 0.009(4) 0.010(5)
C34 0.030(8) 0.050(9) 0.044(8) 0.025(7) 0.016(6) 0.027(7)
C35 0.017(6) 0.042(8) 0.034(7) 0.014(6) -0.003(5) 0.018(6)
C36 0.050(8) 0.032(7) 0.005(5) 0.017(4) 0.017(5) 0.028(6)
C33 0.029(7) 0.035(7) 0.032(7) 0.020(6) 0.014(6) 0.014(6)
C34 0.030(6) 0.012(5) 0.012(5) 0.010(4) -0.001(4) 0.010(5)
C35 0.011(5) 0.010(5) 0.027(6) 0.006(4) -0.006(4) 0.006(4)
C36 0.027(6) 0.020(6) 0.008(5) 0.002(4) 0.006(4) 0.004(5)
C37 0.032(3) 0.028(3) 0.013(3) 0.009(2) 0.003(2) 0.011(3)
C38 0.044(4) 0.041(4) 0.012(3) 0.009(3) 0.015(3) 0.022(3)
C39 0.051(5) 0.056(5) 0.025(3) 0.017(3) 0.020(3) 0.026(4)
C40 0.052(4) 0.034(4) 0.008(3) 0.003(2) 0.000(3) 0.021(3)
C41 0.051(4) 0.029(3) 0.008(3) 0.002(2) 0.007(3) 0.014(3)
C42 0.063(5) 0.056(5) 0.011(3) 0.005(3) -0.003(3) 0.024(4)
C43 0.057(5) 0.034(4) 0.016(3) -0.002(3) -0.001(3) 0.016(4)
C44 0.048(5) 0.046(4) 0.023(3) 0.014(3) -0.001(3) 0.005(4)
C45 0.051(5) 0.089(6) 0.006(3) 0.014(3) 0.002(3) 0.028(5)
C46 0.033(4) 0.068(5) 0.010(3) 0.018(3) -0.002(3) -0.005(4)
C47 0.032(4) 0.049(4) 0.006(3) 0.005(3) -0.001(2) -0.002(3)
C48 0.050(5) 0.079(6) 0.006(3) 0.017(3) 0.001(3) 0.025(4)
C49 0.047(4) 0.037(4) 0.004(2) -0.002(2) -0.004(2) 0.002(3)
C50 0.033(4) 0.035(4) 0.014(3) 0.012(2) -0.002(2) 0.007(3)
C51 0.029(3) 0.018(3) 0.035(4) 0.016(3) 0.002(3) -0.004(3)
C52 0.017(3) 0.019(3) 0.017(3) 0.003(2) -0.001(2) -0.002(2)
C53 0.022(6) 0.040(7) 0.012(5) 0.014(5) 0.011(4) 0.022(6)
C54 0.036(7) 0.025(6) 0.000(4) -0.002(4) -0.001(4) 0.008(6)
C55 0.023(6) 0.017(6) 0.012(5) -0.006(4) 0.000(4) -0.004(5)
C56 0.024(8) 0.051(10) 0.085(13) 0.035(9) 0.014(8) 0.030(7)
C53 0.020(6) 0.017(5) 0.007(4) 0.002(4) 0.000(4) 0.008(5)
C54 0.042(8) 0.059(10) 0.010(5) 0.005(6) 0.008(5) 0.026(8)
C55 0.032(7) 0.038(8) 0.007(5) 0.011(5) -0.002(4) 0.014(6)
C56 0.019(5) 0.008(5) 0.014(5) 0.001(4) -0.002(4) 0.010(4)

loop_
_atom_type_symbol
_atom_type_description
_atom_type_scat_dispersion_real
_atom_type_scat_dispersion_imag
_atom_type_scat_source
C C 0.0033 0.0016 'International Tables Vol C Tables 4.2.6.8 and 6.1.1.4'
H H 0.0000 0.0000 'International Tables Vol C Tables 4.2.6.8 and 6.1.1.4'
N N 0.0061 0.0033 'International Tables Vol C Tables 4.2.6.8 and 6.1.1.4'
O O 0.0106 0.0060 'International Tables Vol C Tables 4.2.6.8 and 6.1.1.4'
Zn Zn 0.2839 1.4301 'International Tables Vol C Tables 4.2.6.8 and 6.1.1.4'

loop_
_geom_angle_atom_site_label_1
_geom_angle_atom_site_label_2
_geom_angle_atom_site_label_3
_geom_angle
_geom_angle_site_symmetry_1
_geom_angle_site_symmetry_3
O4 Zn1 O1 111.89(16) . .
O4 Zn1 N2 94.13(17) . .
O1 Zn1 N2 93.86(17) . .
O4 Zn1 N1 87.53(18) . .
O1 Zn1 N1 88.24(17) . .
N2 Zn1 N1 176.63(18) . .
O4 Zn1 O5 150.39(16) . .
O1 Zn1 O5 96.63(16) . .
N2 Zn1 O5 91.62(17) . .
N1 Zn1 O5 85.51(18) . .
O4 Zn1 O6 91.32(15) . .
O1 Zn1 O6 155.80(15) . .
N2 Zn1 O6 91.08(15) . .
N1 Zn1 O6 85.94(16) . .
O5 Zn1 O6 59.52(15) . .
O4 Zn1 C9 120.72(17) . .
O1 Zn1 C9 126.44(17) . .
N2 Zn1 C9 91.83(17) . .
N1 Zn1 C9 84.80(17) . .
O5 Zn1 C9 29.94(16) . .
O6 Zn1 C9 29.58(16) . .
O3 Zn2 O2 110.28(16) . .
O3 Zn2 O7 97.94(16) . 1_545
O2 Zn2 O7 150.91(16) . 1_545
O3 Zn2 N3 93.98(17) . .
O2 Zn2 N3 89.23(18) . .
O7 Zn2 N3 95.89(17) 1_545 .
O3 Zn2 N4 90.19(16) . .
O2 Zn2 N4 85.07(17) . .
O7 Zn2 N4 88.01(16) 1_545 .
N3 Zn2 N4 173.85(19) . .
O3 Zn2 O8 158.55(16) . 1_545
O2 Zn2 O8 91.04(15) . 1_545
O7 Zn2 O8 60.61(15) 1_545 1_545
N3 Zn2 O8 88.48(15) . 1_545
N4 Zn2 O8 89.30(14) . 1_545
O3 Zn2 C16 128.70(18) . 1_545
O2 Zn2 C16 120.47(18) . 1_545
O7 Zn2 C16 30.79(17) 1_545 1_545
N3 Zn2 C16 93.68(17) . 1_545
N4 Zn2 C16 87.23(17) . 1_545
O8 Zn2 C16 29.87(17) 1_545 1_545
C1 O1 Zn1 124.2(4) . .
C1 O2 Zn2 155.6(4) . .
C8 O3 Zn2 124.7(3) . .
C8 O4 Zn1 153.1(4) . .
C9 O5 Zn1 90.8(3) . .
C9 O6 Zn1 87.1(3) . .
C16 O7 Zn2 91.4(3) . 1_565
C16 O8 Zn2 84.7(3) . 1_565
C18 N1 C17 117.4(5) . .
C18 N1 Zn1 120.8(4) . .
C17 N1 Zn1 120.5(4) . .
C35 N2 C36 124.5(8) . .
C35 N2 C36 95.2(8) . .
C36 N2 C36 51.4(7) . .
C35 N2 C35 52.1(8) . .
C36 N2 C35 97.3(7) . .
C36 N2 C35 113.4(7) . .
C35 N2 Zn1 120.0(7) . .
C36 N2 Zn1 115.4(5) . .
C36 N2 Zn1 121.9(5) . .
C35 N2 Zn1 124.7(5) . .
C37 N3 C38 117.5(5) . .
C37 N3 Zn2 123.0(4) . .
C38 N3 Zn2 119.3(4) . .
C56 N4 C55 95.1(10) . .
C56 N4 C55 120.2(10) . .
C55 N4 C55 49.0(7) . .
C56 N4 C56 51.3(8) . .
C55 N4 C56 112.4(7) . .
C55 N4 C56 94.9(7) . .
C56 N4 Zn2 120.4(8) . .
C55 N4 Zn2 121.8(5) . .
C55 N4 Zn2 119.3(6) . .
C56 N4 Zn2 125.8(5) . .
O2 C1 O1 125.6(5) . .
O2 C1 C2 117.9(5) . .
O1 C1 C2 116.5(5) . .
C4 C2 C3 120.5(5) . .
C4 C2 C1 120.4(5) . .
C3 C2 C1 119.1(5) . .
C6 C3 C2 119.3(5) . .
C2 C4 C5 120.1(5) . .
C4 C5 C7 120.5(5) . .
C3 C6 C7 120.3(5) . .
C6 C7 C5 118.8(5) . .
C6 C7 C8 120.5(5) . 1_655
C5 C7 C8 120.6(5) . 1_655
O4 C8 O3 124.6(5) . .
O4 C8 C7 118.7(5) . 1_455
O3 C8 C7 116.6(5) . 1_455
O6 C9 O5 122.6(5) . .
O6 C9 C10 119.0(5) . .
O5 C9 C10 118.3(5) . .
O6 C9 Zn1 63.3(3) . .
O5 C9 Zn1 59.3(3) . .
C10 C9 Zn1 175.2(3) . .
C12 C10 C11 119.6(5) . .
C12 C10 C9 120.5(5) . .
C11 C10 C9 119.9(5) . .
C14 C11 C10 119.7(5) . .
C10 C12 C13 121.0(5) . .
C12 C13 C15 120.3(5) . .
C11 C14 C15 121.6(5) . .
C13 C15 C14 117.8(5) . .
C13 C15 C16 121.2(5) . .
C14 C15 C16 121.0(5) . .
O8 C16 O7 123.1(5) . .
O8 C16 C15 118.4(5) . .
O7 C16 C15 118.5(5) . .
O8 C16 Zn2 65.4(3) . 1_565
O7 C16 Zn2 57.8(3) . 1_565
C15 C16 Zn2 173.2(4) . 1_565
N1 C17 C20 124.5(6) . .
N1 C18 C19 122.9(6) . .
C21 C19 C18 118.1(6) . .
C17 C20 C21 117.9(6) . .
C19 C21 C20 119.2(6) . .
C19 C21 C22 120.4(7) . .
C20 C21 C22 120.3(6) . .
C23 C22 C21 179.0(9) . .
C22 C23 C24 176.6(9) . .
C25 C24 C26 120.7(6) . .
C25 C24 C23 119.0(6) . .
C26 C24 C23 120.1(6) . .
C24 C25 C28 119.5(7) . .
C24 C26 C27 120.8(7) . .
C26 C27 C29 119.4(7) . .
C29 C28 C25 120.0(7) . .
C28 C29 C27 119.4(6) . .
C28 C29 C30 118.5(6) . .
C27 C29 C30 122.2(6) . .
C31 C30 C29 176.9(7) 1_554 .
C30 C31 C32 176.6(6) 1_556 .
C33 C32 C34 121.3(8) . .
C33 C32 C33 51.0(8) . .
C34 C32 C33 95.9(8) . .
C33 C32 C31 115.6(7) . .
C34 C32 C31 123.1(7) . .
C33 C32 C31 122.0(7) . .
C33 C32 C34 95.5(9) . .
C34 C32 C34 49.9(8) . .
C33 C32 C34 113.6(8) . .
C31 C32 C34 124.3(7) . .
C32 C33 C36 120.9(11) . .
C35 C34 C32 122.4(11) . .
N2 C35 C34 119.3(11) . .
N2 C36 C33 119.2(10) . .
C32 C33 C36 117.3(11) . .
C32 C34 C35 118.0(9) . .
N2 C35 C34 124.1(9) . .
N2 C36 C33 125.8(10) . .
N3 C37 C40 121.9(6) . .
N3 C38 C39 122.3(6) . .
C41 C39 C38 120.1(6) . .
C37 C40 C41 119.9(6) . .
C39 C41 C40 117.9(6) . .
C39 C41 C42 121.3(6) . .
C40 C41 C42 120.7(6) . .
C43 C42 C41 179.4(11) . .
C42 C43 C44 174.5(8) . .
C46 C44 C43 120.0(7) . .
C46 C44 C45 117.2(6) . .
C43 C44 C45 122.6(7) . .
C48 C45 C44 120.8(7) . .
C47 C46 C44 122.5(7) . .
C46 C47 C49 118.8(7) . .
C49 C48 C45 119.4(7) . .
C48 C49 C47 121.2(6) . .
C48 C49 C50 120.6(6) . .
C47 C49 C50 118.2(6) . .
C51 C50 C49 175.1(7) 1_554 .
C50 C51 C52 179.1(7) 1_556 .
C53 C52 C54 119.3(8) . .
C53 C52 C51 120.7(7) . .
C54 C52 C51 120.0(7) . .
C53 C52 C54 92.8(7) . .
C54 C52 C54 51.7(8) . .
C51 C52 C54 122.7(7) . .
C53 C52 C53 49.9(7) . .
C54 C52 C53 95.0(8) . .
C51 C52 C53 125.1(7) . .
C54 C52 C53 112.1(7) . .
C56 C53 C52 120.8(11) . .
C55 C54 C52 122.8(11) . .
N4 C55 C54 120.8(11) . .
N4 C56 C53 123.0(13) . .
C56 C53 C52 120.0(9) . .
C52 C54 C55 116.1(11) . .
N4 C55 C54 128.1(11) . .
C53 C56 N4 124.1(9) . .

loop_
_geom_bond_atom_site_label_1
_geom_bond_atom_site_label_2
_geom_bond_distance
_geom_bond_site_symmetry_2
Zn1 O4 2.022(4) .
Zn1 O1 2.035(4) .
Zn1 N2 2.154(5) .
Zn1 N1 2.165(5) .
Zn1 O5 2.182(4) .
Zn1 O6 2.270(4) .
Zn1 C9 2.538(5) .
Zn2 O3 2.014(4) .
Zn2 O2 2.073(4) .
Zn2 O7 2.124(4) 1_545
Zn2 N3 2.148(5) .
Zn2 N4 2.164(4) .
Zn2 O8 2.291(4) 1_545
Zn2 C16 2.509(6) 1_545
O1 C1 1.269(6) .
O2 C1 1.237(7) .
O3 C8 1.279(6) .
O4 C8 1.258(6) .
O5 C9 1.267(7) .
O6 C9 1.254(7) .
O7 C16 1.285(7) .
O7 Zn2 2.124(4) 1_565
O8 C16 1.255(7) .
O8 Zn2 2.291(4) 1_565
N1 C18 1.340(8) .
N1 C17 1.347(8) .
N2 C35 1.271(13) .
N2 C36 1.322(14) .
N2 C36 1.333(12) .
N2 C35 1.347(12) .
N3 C37 1.341(8) .
N3 C38 1.344(8) .
N4 C56 1.307(16) .
N4 C55 1.334(13) .
N4 C55 1.345(12) .
N4 C56 1.386(10) .
C1 C2 1.521(7) .
C2 C4 1.375(7) .
C2 C3 1.404(7) .
C3 C6 1.393(8) .
C4 C5 1.376(8) .
C5 C7 1.415(7) .
C6 C7 1.395(8) .
C7 C8 1.498(7) 1_655
C8 C7 1.498(7) 1_455
C9 C10 1.496(7) .
C10 C12 1.363(8) .
C10 C11 1.424(7) .
C11 C14 1.351(7) .
C12 C13 1.389(8) .
C13 C15 1.405(8) .
C14 C15 1.418(8) .
C15 C16 1.497(7) .
C16 Zn2 2.509(6) 1_565
C17 C20 1.352(8) .
C18 C19 1.413(8) .
C19 C21 1.370(10) .
C20 C21 1.426(10) .
C21 C22 1.454(8) .
C22 C23 1.209(9) .
C23 C24 1.435(8) .
C24 C25 1.361(10) .
C24 C26 1.365(10) .
C25 C28 1.401(8) .
C26 C27 1.384(9) .
C27 C29 1.391(11) .
C28 C29 1.390(10) .
C29 C30 1.467(9) .
C30 C31 1.185(8) 1_554
C31 C30 1.185(8) 1_556
C31 C32 1.397(7) .
C32 C33 1.294(14) .
C32 C34 1.371(11) .
C32 C33 1.395(12) .
C32 C34 1.440(16) .
C33 C36 1.442(14) .
C34 C35 1.407(19) .
C33 C36 1.431(16) .
C34 C35 1.403(15) .
C37 C40 1.382(8) .
C38 C39 1.399(8) .
C39 C41 1.336(10) .
C40 C41 1.396(10) .
C41 C42 1.460(8) .
C42 C43 1.163(9) .
C43 C44 1.420(9) .
C44 C46 1.419(10) .
C44 C45 1.427(11) .
C45 C48 1.397(8) .
C46 C47 1.356(8) .
C47 C49 1.425(10) .
C48 C49 1.379(10) .
C49 C50 1.459(8) .
C50 C51 1.180(9) 1_554
C51 C50 1.180(9) 1_556
C51 C52 1.403(8) .
C52 C53 1.368(12) .
C52 C54 1.382(15) .
C52 C54 1.427(13) .
C52 C53 1.462(11) .
C53 C56 1.36(2) .
C54 C55 1.362(14) .
C53 C56 1.365(14) .
C54 C55 1.392(15) .
